data_4321498
loop_
_publ_author_name
'Chaiwat Engtrakul'
'William J. Shoemaker'
'Joseph J. Grzybowski'
'Ilia Guzei'
'Arnold Rheingold'

_publ_section_title
;
 Synthesis of a Clathrochelate Complex with an Appended Pyridine and Its
 Coordination to a Cobaloxime Complex
;
_journal_name_full 'Inorganic Chemistry'
_journal_page_first 5161
_journal_page_last 5163
_journal_paper_doi 10.1021/ic0002465
_journal_volume 39
_journal_year 2000
_chemical_formula_sum 'C32.5 H48 B Br Co F6 Fe N14 O7.5 P'
_chemical_formula_weight 1105.32
_chemical_name_systematic
; 
 ? 
;
_space_group_IT_number 2
_symmetry_cell_setting triclinic
_symmetry_space_group_name_Hall '-P 1'
_symmetry_space_group_name_H-M 'P -1'
_atom_sites_solution_hydrogens geom
_atom_sites_solution_primary direct
_atom_sites_solution_secondary difmap
_audit_creation_method SHELXL
_cell_angle_alpha 84.5085(2)
_cell_angle_beta 76.4880(2)
_cell_angle_gamma 81.7951(2)
_cell_formula_units_Z 2
_cell_length_a 9.1044(2)
_cell_length_b 14.7918(2)
_cell_length_c 17.7688(2)
_cell_measurement_temperature 213(2)
_cell_volume 2298.04(6)
_computing_structure_refinement 'SHELXL-93 (Sheldrick, 1993)'
_computing_structure_solution 'SHELXS-86 (Sheldrick, 1990)'
_diffrn_ambient_temperature 213(2)
_diffrn_radiation_monochromator graphite
_diffrn_radiation_source 'fine-focus sealed tube'
_diffrn_radiation_type MoK\a
_diffrn_radiation_wavelength 0.71073
_diffrn_reflns_av_R_equivalents 0.0712
_diffrn_reflns_av_sigmaI/netI 0.1271
_diffrn_reflns_limit_h_max 11
_diffrn_reflns_limit_h_min -11
_diffrn_reflns_limit_k_max 18
_diffrn_reflns_limit_k_min -18
_diffrn_reflns_limit_l_max 22
_diffrn_reflns_limit_l_min -1
_diffrn_reflns_number 14636
_diffrn_reflns_theta_max 27.94
_diffrn_reflns_theta_min 1.18
_exptl_absorpt_coefficient_mu 1.666
_exptl_absorpt_correction_T_max 1.000
_exptl_absorpt_correction_T_min 0.331
_exptl_absorpt_correction_type Empirica
_exptl_crystal_colour red
_exptl_crystal_density_diffrn 1.597
_exptl_crystal_description plate
_exptl_crystal_F_000 1126
_exptl_crystal_size_max 0.40
_exptl_crystal_size_mid 0.30
_exptl_crystal_size_min 0.30
_refine_diff_density_max 1.432
_refine_diff_density_min -1.170
_refine_diff_density_rms 0.165
_refine_ls_extinction_method none
_refine_ls_goodness_of_fit_all 0.928
_refine_ls_goodness_of_fit_obs 1.089
_refine_ls_matrix_type full
_refine_ls_number_parameters 596
_refine_ls_number_reflns 9609
_refine_ls_number_restraints 0
_refine_ls_restrained_S_all 0.949
_refine_ls_restrained_S_obs 1.089
_refine_ls_R_factor_all 0.1131
_refine_ls_R_factor_obs 0.0719
_refine_ls_shift/esd_max -0.002
_refine_ls_shift/esd_mean 0.000
_refine_ls_structure_factor_coef Fsqd
_refine_ls_weighting_details 'w=1/[\s^2^(Fo^2^)+(0.1090P)^2^+0.0000P] where P=(Fo^2^+2Fc^2^)/3'
_refine_ls_weighting_scheme calc
_refine_ls_wR_factor_all 0.2025
_refine_ls_wR_factor_obs 0.1782
_reflns_number_observed 5812
_reflns_number_total 9613
_reflns_observed_criterion >2sigma(I)
_cod_data_source_file ic0002465.cif
_cod_data_source_block grzy02
_cod_depositor_comments
;
The following automatic conversions were performed:

'_refine_ls_weighting_scheme' value 'calc
w=1/[\s^2^(Fo^2^)+(0.1090P)^2^+0.0000P] where P=(Fo^2^+2Fc^2^)/3' was
changed to 'calc'. New tag '_refine_ls_weighting_details' was
created. The value of the new tag was set to
'w=1/[\s^2^(Fo^2^)+(0.1090P)^2^+0.0000P] where P=(Fo^2^+2Fc^2^)/3'.

Automatic conversion script
Id: cif_fix_values 3143 2015-03-26 13:38:13Z robertas 
;
_cod_original_cell_volume 2298.04(4)
_cod_original_formula_sum 'C32.50 H48 B Br Co F6 Fe N14 O7.50 P'
_cod_database_code 4321498

loop_
_symmetry_equiv_pos_as_xyz
'x, y, z'
'-x, -y, -z'

loop_
_atom_site_aniso_label
_atom_site_aniso_U_11
_atom_site_aniso_U_22
_atom_site_aniso_U_33
_atom_site_aniso_U_23
_atom_site_aniso_U_13
_atom_site_aniso_U_12
Br 0.0437(4) 0.0406(4) 0.0203(3) -0.0125(3) -0.0060(3) 0.0201(3)
Co 0.0198(4) 0.0304(4) 0.0056(4) -0.0047(3) -0.0010(3) 0.0070(3)
Fe 0.0119(4) 0.0290(4) 0.0055(4) -0.0040(3) -0.0007(3) 0.0036(3)
P1 0.041(2) 0.067(2) 0.043(2) 0.0231(15) -0.0047(13) 0.0115(14)
P2 0.059(2) 0.059(2) 0.092(3) -0.005(2) -0.053(2) 0.004(2)
F1 0.149(7) 0.233(11) 0.127(7) -0.043(7) -0.060(6) -0.030(7)
F2 0.091(5) 0.082(5) 0.190(8) 0.065(5) -0.005(5) 0.022(4)
F3 0.053(3) 0.170(7) 0.087(5) 0.052(4) 0.018(3) 0.020(4)
F4 0.145(6) 0.127(6) 0.124(6) 0.037(4) -0.109(5) -0.036(5)
F5 0.093(4) 0.068(4) 0.174(7) -0.036(4) -0.057(5) 0.009(3)
F6 0.066(4) 0.112(5) 0.152(6) -0.032(5) -0.028(4) -0.010(4)
O1 0.033(2) 0.037(2) 0.008(2) -0.002(2) -0.005(2) 0.003(2)
O2 0.027(2) 0.053(3) 0.026(2) -0.001(2) 0.002(2) -0.005(2)
O3 0.039(2) 0.047(3) 0.015(2) 0.008(2) -0.006(2) -0.013(2)
O4 0.029(2) 0.049(3) 0.012(2) -0.002(2) 0.004(2) -0.007(2)
O5 0.013(2) 0.040(2) 0.012(2) -0.009(2) -0.0039(14) 0.012(2)
O6 0.017(2) 0.029(2) 0.020(2) -0.009(2) -0.006(2) 0.008(2)
O7 0.021(2) 0.029(2) 0.008(2) -0.005(2) 0.0040(14) 0.008(2)
N1 0.023(2) 0.034(3) 0.008(2) -0.007(2) -0.004(2) 0.009(2)
N2 0.019(2) 0.039(3) 0.015(3) -0.001(2) 0.000(2) 0.008(2)
N3 0.030(3) 0.028(3) 0.006(2) -0.002(2) -0.002(2) 0.003(2)
N4 0.021(2) 0.033(3) 0.010(2) 0.000(2) 0.001(2) 0.004(2)
N5 0.016(2) 0.026(2) 0.008(2) -0.002(2) -0.005(2) 0.001(2)
N6 0.017(2) 0.037(3) 0.010(2) -0.004(2) 0.000(2) 0.002(2)
N7 0.011(2) 0.035(3) 0.012(2) -0.010(2) -0.001(2) 0.005(2)
N8 0.013(2) 0.031(3) 0.017(2) -0.003(2) 0.000(2) 0.007(2)
N9 0.015(2) 0.025(2) 0.013(2) -0.002(2) 0.000(2) 0.004(2)
N10 0.017(2) 0.030(3) 0.016(2) -0.007(2) 0.002(2) 0.004(2)
N11 0.018(2) 0.026(3) 0.006(2) -0.006(2) -0.003(2) 0.009(2)
N12 0.024(3) 0.030(3) 0.025(3) -0.008(2) 0.000(2) 0.012(2)
N13 0.021(2) 0.046(3) 0.017(3) -0.012(2) 0.003(2) 0.009(2)
N14 0.017(2) 0.034(3) 0.021(3) -0.006(2) -0.003(2) 0.009(2)
B 0.021(3) 0.027(3) 0.008(3) -0.009(2) -0.001(2) 0.001(3)
C1 0.024(3) 0.038(4) 0.018(3) -0.010(3) -0.006(2) 0.012(3)
C2 0.033(3) 0.059(5) 0.015(3) -0.011(3) -0.012(3) 0.015(3)
C3 0.081(6) 0.083(7) 0.030(4) -0.011(4) -0.027(4) -0.002(5)
C4 0.052(5) 0.105(8) 0.064(6) -0.016(5) -0.041(5) -0.004(5)
C5 0.025(3) 0.054(4) 0.036(4) -0.009(3) -0.014(3) 0.000(3)
C6 0.023(3) 0.039(4) 0.023(3) -0.017(3) -0.005(2) 0.011(3)
C7 0.031(3) 0.038(4) 0.009(3) -0.007(2) -0.006(2) 0.001(3)
C8 0.045(4) 0.062(5) 0.015(3) 0.000(3) -0.011(3) -0.012(3)
C9 0.057(5) 0.101(7) 0.033(4) 0.004(4) -0.029(4) -0.016(5)
C10 0.081(6) 0.142(10) 0.023(4) 0.009(5) -0.026(4) -0.028(6)
C11 0.041(4) 0.058(4) 0.008(3) 0.000(3) -0.008(3) 0.002(3)
C12 0.025(3) 0.038(3) 0.006(3) -0.006(2) -0.002(2) 0.004(3)
C13 0.036(3) 0.036(4) 0.010(3) -0.003(2) 0.006(2) 0.009(3)
C14 0.030(3) 0.034(3) 0.019(3) 0.000(3) 0.002(2) 0.005(3)
C15 0.016(3) 0.029(3) 0.014(3) -0.006(2) -0.006(2) 0.003(2)
C16 0.039(4) 0.046(4) 0.013(3) 0.003(3) 0.013(3) 0.016(3)
C17 0.050(4) 0.035(4) 0.019(3) 0.002(3) -0.001(3) 0.021(3)
C18 0.025(3) 0.034(3) 0.010(3) -0.004(2) 0.001(2) -0.002(2)
C19 0.021(3) 0.038(3) 0.009(3) -0.004(2) -0.005(2) 0.000(2)
C20 0.047(4) 0.069(5) 0.012(3) -0.013(3) -0.009(3) 0.010(4)
C21 0.037(4) 0.056(4) 0.016(3) -0.009(3) -0.011(3) 0.008(3)
C22 0.015(3) 0.033(3) 0.019(3) 0.003(2) -0.004(2) -0.001(2)
C23 0.015(3) 0.038(3) 0.017(3) 0.002(2) -0.007(2) 0.000(2)
C24 0.011(3) 0.058(5) 0.047(4) 0.006(3) -0.008(3) -0.004(3)
C25 0.038(4) 0.039(4) 0.054(5) -0.016(3) -0.022(3) -0.005(3)
C26 0.018(3) 0.030(3) 0.018(3) 0.000(2) -0.004(2) 0.004(2)
C27 0.015(3) 0.033(3) 0.011(3) 0.002(2) -0.002(2) 0.001(2)
C28 0.035(4) 0.032(4) 0.043(4) 0.002(3) -0.001(3) 0.001(3)
C29 0.023(3) 0.041(4) 0.020(3) 0.002(3) 0.005(2) 0.000(3)
C30 0.026(3) 0.036(4) 0.020(3) -0.005(3) -0.001(2) 0.011(3)
C31 0.033(3) 0.045(4) 0.020(3) -0.021(3) -0.003(3) 0.014(3)
C32 0.017(3) 0.043(4) 0.023(3) -0.008(3) 0.005(2) 0.008(3)

loop_
_atom_site_label
_atom_site_type_symbol
_atom_site_fract_x
_atom_site_fract_y
_atom_site_fract_z
_atom_site_U_iso_or_equiv
_atom_site_thermal_displace_type
_atom_site_occupancy
_atom_site_calc_flag
_atom_site_refinement_flags
_atom_site_disorder_group
Br Br 0.31737(7) 0.41075(5) 0.41095(4) 0.0369(2) Uani 1 d . .
Co Co 0.47442(8) 0.27209(5) 0.36497(4) 0.0197(2) Uani 1 d . .
Fe Fe 1.18950(8) -0.23633(5) 0.18542(4) 0.0161(2) Uani 1 d . .
P1 P 0.5000 1.0000 0.0000 0.0548(8) Uani 1 d S .
P2 P 1.0000 -0.5000 0.0000 0.0651(10) Uani 1 d S .
F1 F 0.5721(10) 1.0349(8) 0.0609(5) 0.162(4) Uani 1 d . .
F2 F 0.5494(7) 0.8998(5) 0.0320(5) 0.133(3) Uani 1 d . .
F3 F 0.3388(6) 1.0023(5) 0.0595(4) 0.116(3) Uani 1 d . .
F4 F 1.0629(8) -0.5363(5) 0.0764(4) 0.120(3) Uani 1 d . .
F5 F 0.9833(7) -0.3980(4) 0.0254(4) 0.107(2) Uani 1 d . .
F6 F 1.1724(6) -0.4916(5) -0.0469(4) 0.108(2) Uani 1 d . .
O1 O 0.5685(4) 0.3638(3) 0.2138(2) 0.0266(9) Uani 1 d . .
H1A H 0.6310(4) 0.3740(3) 0.2384(2) 0.040 Uiso 1 calc R .
O2 O 0.2123(5) 0.1742(3) 0.4219(2) 0.0370(11) Uani 1 d . .
O3 O 0.7283(5) 0.3794(3) 0.3100(2) 0.0336(10) Uani 1 d . .
O4 O 0.3803(4) 0.1824(3) 0.5172(2) 0.0311(10) Uani 1 d . .
H4A H 0.3166(4) 0.1729(3) 0.4932(2) 0.047 Uiso 1 calc R .
O5 O 0.9250(4) -0.1042(3) 0.1696(2) 0.0224(9) Uani 1 d . .
O6 O 1.0959(4) -0.0526(3) 0.2421(2) 0.0225(9) Uani 1 d . .
O7 O 0.9238(4) -0.1677(3) 0.3039(2) 0.0212(8) Uani 1 d . .
N1 N 0.4645(5) 0.3145(3) 0.2601(3) 0.0227(11) Uani 1 d . .
N2 N 0.2952(5) 0.2213(4) 0.3605(3) 0.0262(11) Uani 1 d . .
N3 N 0.6503(5) 0.3267(3) 0.3694(2) 0.0221(10) Uani 1 d . .
N4 N 0.4817(5) 0.2342(3) 0.4710(3) 0.0228(10) Uani 1 d . .
N5 N 0.6081(5) 0.1559(3) 0.3290(2) 0.0169(9) Uani 1 d . .
N6 N 1.2812(5) -0.2593(3) 0.0757(2) 0.0222(10) Uani 1 d . .
N7 N 1.0436(5) -0.1667(3) 0.1332(3) 0.0200(10) Uani 1 d . .
N8 N 1.3976(5) -0.2597(3) 0.2011(3) 0.0217(10) Uani 1 d . .
N9 N 1.2156(5) -0.1219(3) 0.2205(2) 0.0186(10) Uani 1 d . .
N10 N 1.1810(5) -0.3675(3) 0.1999(3) 0.0222(10) Uani 1 d . .
N11 N 1.0176(5) -0.2447(3) 0.2735(2) 0.0174(10) Uani 1 d . .
N12 N 1.3045(5) -0.4357(3) 0.1671(3) 0.0285(12) Uani 1 d . .
N13 N 1.4028(5) -0.3316(4) 0.0519(3) 0.0296(12) Uani 1 d . .
N14 N 1.5041(5) -0.3377(3) 0.1712(3) 0.0252(11) Uani 1 d . .
B B 0.9436(7) -0.0852(4) 0.2495(3) 0.0188(13) Uani 1 d . .
C1 C 0.3544(6) 0.2900(4) 0.2344(3) 0.0275(14) Uani 1 d . .
C2 C 0.3293(7) 0.3123(5) 0.1532(3) 0.036(2) Uani 1 d . .
H2B H 0.4264(7) 0.2996(5) 0.1158(3) 0.043 Uiso 1 calc R .
H2C H 0.2939(7) 0.3777(5) 0.1468(3) 0.043 Uiso 1 calc R .
C3 C 0.2141(10) 0.2576(7) 0.1356(5) 0.062(2) Uani 1 d . .
H3B H 0.1828(10) 0.2849(7) 0.0885(5) 0.075 Uiso 1 calc R .
H3C H 0.2623(10) 0.1950(7) 0.1256(5) 0.075 Uiso 1 calc R .
C4 C 0.0796(9) 0.2543(7) 0.1987(5) 0.069(3) Uani 1 d . .
H4B H 0.0072(9) 0.2217(7) 0.1822(5) 0.083 Uiso 1 calc R .
H4C H 0.0312(9) 0.3171(7) 0.2077(5) 0.083 Uiso 1 calc R .
C5 C 0.1106(7) 0.2068(5) 0.2776(4) 0.037(2) Uani 1 d . .
H5A H 0.0229(7) 0.2233(5) 0.3199(4) 0.045 Uiso 1 calc R .
H5B H 0.1240(7) 0.1402(5) 0.2749(4) 0.045 Uiso 1 calc R .
C6 C 0.2511(6) 0.2362(4) 0.2939(3) 0.0288(14) Uani 1 d . .
C7 C 0.6918(7) 0.3159(4) 0.4366(3) 0.0259(13) Uani 1 d . .
C8 C 0.8175(8) 0.3590(5) 0.4547(4) 0.040(2) Uani 1 d . .
H8A H 0.7884(8) 0.4254(5) 0.4552(4) 0.048 Uiso 1 calc R .
H8B H 0.9091(8) 0.3476(5) 0.4134(4) 0.048 Uiso 1 calc R .
C9 C 0.8551(9) 0.3235(7) 0.5322(4) 0.061(2) Uani 1 d . .
H9A H 0.9239(9) 0.2661(7) 0.5251(4) 0.073 Uiso 1 calc R .
H9B H 0.9091(9) 0.3680(7) 0.5490(4) 0.073 Uiso 1 calc R .
C10 C 0.7184(11) 0.3071(8) 0.5944(5) 0.079(3) Uani 1 d . .
H10A H 0.6536(11) 0.3656(8) 0.6041(5) 0.095 Uiso 1 calc R .
H10B H 0.7517(11) 0.2851(8) 0.6423(5) 0.095 Uiso 1 calc R .
C11 C 0.6213(7) 0.2371(5) 0.5759(3) 0.036(2) Uani 1 d . .
H11A H 0.6750(7) 0.1750(5) 0.5796(3) 0.043 Uiso 1 calc R .
H11B H 0.5239(7) 0.2395(5) 0.6139(3) 0.043 Uiso 1 calc R .
C12 C 0.5928(6) 0.2585(4) 0.4953(3) 0.0239(13) Uani 1 d . .
C13 C 0.6073(7) 0.0763(4) 0.3734(3) 0.0303(14) Uani 1 d . .
H13A H 0.5371(7) 0.0739(4) 0.4215(3) 0.036 Uiso 1 calc R .
C14 C 0.7069(7) -0.0028(4) 0.3508(3) 0.0299(14) Uani 1 d . .
H14A H 0.7020(7) -0.0568(4) 0.3833(3) 0.036 Uiso 1 calc R .
C15 C 0.8145(6) -0.0012(4) 0.2793(3) 0.0194(12) Uani 1 d . .
C16 C 0.8091(7) 0.0815(5) 0.2350(3) 0.038(2) Uani 1 d . .
H16A H 0.8767(7) 0.0863(5) 0.1864(3) 0.046 Uiso 1 calc R .
C17 C 0.7063(8) 0.1577(5) 0.2606(4) 0.039(2) Uani 1 d . .
H17A H 0.7065(8) 0.2120(5) 0.2285(4) 0.046 Uiso 1 calc R .
C18 C 1.1980(6) -0.2296(4) 0.0250(3) 0.0240(12) Uani 1 d . .
C19 C 1.0612(6) -0.1694(4) 0.0569(3) 0.0223(12) Uani 1 d . .
C20 C 1.2351(8) -0.2524(5) -0.0590(3) 0.043(2) Uani 1 d . .
H20A H 1.3299(8) -0.2931(5) -0.0699(3) 0.065 Uiso 1 calc R .
H20B H 1.2455(8) -0.1965(5) -0.0921(3) 0.065 Uiso 1 calc R .
H20C H 1.1538(8) -0.2820(5) -0.0690(3) 0.065 Uiso 1 calc R .
C21 C 0.9528(7) -0.1168(5) 0.0110(3) 0.037(2) Uani 1 d . .
H21A H 0.8708(7) -0.0818(5) 0.0457(3) 0.055 Uiso 1 calc R .
H21B H 0.9111(7) -0.1593(5) -0.0141(3) 0.055 Uiso 1 calc R .
H21C H 1.0070(7) -0.0755(5) -0.0280(3) 0.055 Uiso 1 calc R .
C22 C 1.4592(6) -0.1889(4) 0.2153(3) 0.0226(12) Uani 1 d . .
C23 C 1.3470(6) -0.1090(4) 0.2333(3) 0.0235(13) Uani 1 d . .
C24 C 1.6265(6) -0.1882(5) 0.2117(4) 0.039(2) Uani 1 d . .
H24A H 1.6812(6) -0.2479(5) 0.1988(4) 0.059 Uiso 1 calc R .
H24B H 1.6397(6) -0.1738(5) 0.2616(4) 0.059 Uiso 1 calc R .
H24C H 1.6660(6) -0.1423(5) 0.1723(4) 0.059 Uiso 1 calc R .
C25 C 1.3773(8) -0.0220(5) 0.2626(4) 0.041(2) Uani 1 d . .
H25A H 1.2853(8) 0.0212(5) 0.2702(4) 0.062 Uiso 1 calc R .
H25B H 1.4576(8) 0.0045(5) 0.2248(4) 0.062 Uiso 1 calc R .
H25C H 1.4085(8) -0.0363(5) 0.3114(4) 0.062 Uiso 1 calc R .
C26 C 1.0718(6) -0.4002(4) 0.2565(3) 0.0230(12) Uani 1 d . .
C27 C 0.9698(6) -0.3254(4) 0.2966(3) 0.0206(12) Uani 1 d . .
C28 C 1.0531(7) -0.4982(4) 0.2771(4) 0.039(2) Uani 1 d . .
H28A H 1.1327(7) -0.5359(4) 0.2434(4) 0.058 Uiso 1 calc R .
H28B H 0.9545(7) -0.5095(4) 0.2708(4) 0.058 Uiso 1 calc R .
H28C H 1.0600(7) -0.5132(4) 0.3306(4) 0.058 Uiso 1 calc R .
C29 C 0.8244(6) -0.3397(4) 0.3572(3) 0.0304(14) Uani 1 d . .
H29A H 0.7747(6) -0.2811(4) 0.3761(3) 0.046 Uiso 1 calc R .
H29B H 0.8496(6) -0.3797(4) 0.4001(3) 0.046 Uiso 1 calc R .
H29C H 0.7566(6) -0.3672(4) 0.3340(3) 0.046 Uiso 1 calc R .
C30 C 1.4390(6) -0.4238(4) 0.1971(3) 0.0292(14) Uani 1 d . .
H30A H 1.4101(6) -0.4278(4) 0.2539(3) 0.035 Uiso 1 calc R .
H30B H 1.5184(6) -0.4749(4) 0.1814(3) 0.035 Uiso 1 calc R .
C31 C 1.3429(7) -0.4199(5) 0.0810(3) 0.034(2) Uani 1 d . .
H31A H 1.4190(7) -0.4700(5) 0.0594(3) 0.041 Uiso 1 calc R .
H31B H 1.2513(7) -0.4223(5) 0.0616(3) 0.041 Uiso 1 calc R .
C32 C 1.5355(6) -0.3239(5) 0.0840(3) 0.0296(14) Uani 1 d . .
H32A H 1.5680(6) -0.2632(5) 0.0684(3) 0.036 Uiso 1 calc R .
H32B H 1.6196(6) -0.3695(5) 0.0618(3) 0.036 Uiso 1 calc R .
C100 C 0.9490(25) 0.0075(16) 0.4690(14) 0.023(5) Uiso 0.25 d P .
C101 C 0.9191(38) 0.0975(24) 0.4559(21) 0.059(9) Uiso 0.25 d P .
O100 O 0.7943(24) 0.0106(15) 0.5349(13) 0.056(6) Uiso 0.25 d P .
O101 O 0.9363(27) 0.0365(18) 0.5132(16) 0.068(7) Uiso 0.25 d P .

loop_
_atom_type_symbol
_atom_type_description
_atom_type_scat_dispersion_real
_atom_type_scat_dispersion_imag
_atom_type_scat_source
C C 0.0033 0.0016 'International Tables Vol C Tables 4.2.6.8 and 6.1.1.4'
H H 0.0000 0.0000 'International Tables Vol C Tables 4.2.6.8 and 6.1.1.4'
B B 0.0013 0.0007 'International Tables Vol C Tables 4.2.6.8 and 6.1.1.4'
N N 0.0061 0.0033 'International Tables Vol C Tables 4.2.6.8 and 6.1.1.4'
O O 0.0106 0.0060 'International Tables Vol C Tables 4.2.6.8 and 6.1.1.4'
F F 0.0171 0.0103 'International Tables Vol C Tables 4.2.6.8 and 6.1.1.4'
P P 0.1023 0.0942 'International Tables Vol C Tables 4.2.6.8 and 6.1.1.4'
Fe Fe 0.3463 0.8444 'International Tables Vol C Tables 4.2.6.8 and 6.1.1.4'
Co Co 0.3494 0.9721 'International Tables Vol C Tables 4.2.6.8 and 6.1.1.4'
Br Br -0.2901 2.4595 'International Tables Vol C Tables 4.2.6.8 and 6.1.1.4'

loop_
_geom_angle_atom_site_label_1
_geom_angle_atom_site_label_2
_geom_angle_atom_site_label_3
_geom_angle
_geom_angle_site_symmetry_1
_geom_angle_site_symmetry_3
_geom_angle_publ_flag
N2 Co N3 178.2(2) . . ?
N2 Co N1 81.8(2) . . ?
N3 Co N1 97.6(2) . . ?
N2 Co N4 98.8(2) . . ?
N3 Co N4 81.8(2) . . ?
N1 Co N4 177.9(2) . . ?
N2 Co N5 91.4(2) . . ?
N3 Co N5 90.3(2) . . ?
N1 Co N5 91.7(2) . . ?
N4 Co N5 90.4(2) . . ?
N2 Co Br 89.45(14) . . ?
N3 Co Br 88.85(14) . . ?
N1 Co Br 89.66(14) . . ?
N4 Co Br 88.31(14) . . ?
N5 Co Br 178.50(12) . . ?
N7 Fe N9 86.4(2) . . ?
N7 Fe N10 116.1(2) . . ?
N9 Fe N10 152.0(2) . . ?
N7 Fe N11 85.2(2) . . ?
N9 Fe N11 88.2(2) . . ?
N10 Fe N11 78.0(2) . . ?
N7 Fe N8 149.1(2) . . ?
N9 Fe N8 77.7(2) . . ?
N10 Fe N8 88.2(2) . . ?
N11 Fe N8 120.0(2) . . ?
N7 Fe N6 77.9(2) . . ?
N9 Fe N6 117.0(2) . . ?
N10 Fe N6 85.5(2) . . ?
N11 Fe N6 148.1(2) . . ?
N8 Fe N6 86.0(2) . . ?
F1 P1 F1 179.999(2) 2_675 . ?
F1 P1 F2 92.7(5) 2_675 . ?
F1 P1 F2 87.3(5) . . ?
F1 P1 F2 87.3(5) 2_675 2_675 ?
F1 P1 F2 92.7(5) . 2_675 ?
F2 P1 F2 179.998(2) . 2_675 ?
F1 P1 F3 91.4(4) 2_675 2_675 ?
F1 P1 F3 88.6(4) . 2_675 ?
F2 P1 F3 89.4(3) . 2_675 ?
F2 P1 F3 90.6(3) 2_675 2_675 ?
F1 P1 F3 88.6(4) 2_675 . ?
F1 P1 F3 91.4(4) . . ?
F2 P1 F3 90.6(3) . . ?
F2 P1 F3 89.4(3) 2_675 . ?
F3 P1 F3 180.0 2_675 . ?
F5 P2 F5 180.0 2_745 . ?
F5 P2 F4 90.8(4) 2_745 . ?
F5 P2 F4 89.2(3) . . ?
F5 P2 F4 89.3(4) 2_745 2_745 ?
F5 P2 F4 90.8(4) . 2_745 ?
F4 P2 F4 179.999(2) . 2_745 ?
F5 P2 F6 89.8(3) 2_745 . ?
F5 P2 F6 90.2(3) . . ?
F4 P2 F6 89.2(4) . . ?
F4 P2 F6 90.8(4) 2_745 . ?
F5 P2 F6 90.2(3) 2_745 2_745 ?
F5 P2 F6 89.8(3) . 2_745 ?
F4 P2 F6 90.8(4) . 2_745 ?
F4 P2 F6 89.2(4) 2_745 2_745 ?
F6 P2 F6 180.0 . 2_745 ?
N7 O5 B 111.6(4) . . ?
N9 O6 B 111.7(4) . . ?
N11 O7 B 111.7(4) . . ?
C1 N1 O1 120.9(5) . . ?
C1 N1 Co 116.3(4) . . ?
O1 N1 Co 122.7(3) . . ?
C6 N2 O2 120.4(5) . . ?
C6 N2 Co 116.2(4) . . ?
O2 N2 Co 123.4(3) . . ?
C7 N3 O3 119.0(5) . . ?
C7 N3 Co 116.3(4) . . ?
O3 N3 Co 124.6(3) . . ?
C12 N4 O4 121.4(5) . . ?
C12 N4 Co 116.0(4) . . ?
O4 N4 Co 122.6(3) . . ?
C17 N5 C13 117.9(5) . . ?
C17 N5 Co 119.5(4) . . ?
C13 N5 Co 122.6(4) . . ?
C18 N6 N13 115.8(4) . . ?
C18 N6 Fe 117.1(4) . . ?
N13 N6 Fe 123.2(3) . . ?
C19 N7 O5 116.0(4) . . ?
C19 N7 Fe 120.3(4) . . ?
O5 N7 Fe 123.3(3) . . ?
C22 N8 N14 115.8(4) . . ?
C22 N8 Fe 117.4(4) . . ?
N14 N8 Fe 122.8(3) . . ?
C23 N9 O6 115.8(4) . . ?
C23 N9 Fe 120.5(4) . . ?
O6 N9 Fe 123.3(3) . . ?
C26 N10 N12 115.0(5) . . ?
C26 N10 Fe 119.2(4) . . ?
N12 N10 Fe 124.1(4) . . ?
C27 N11 O7 117.2(4) . . ?
C27 N11 Fe 119.1(3) . . ?
O7 N11 Fe 122.5(3) . . ?
N10 N12 C30 107.7(4) . . ?
N10 N12 C31 109.6(4) . . ?
C30 N12 C31 108.6(5) . . ?
N6 N13 C32 111.3(4) . . ?
N6 N13 C31 107.3(4) . . ?
C32 N13 C31 109.6(5) . . ?
N8 N14 C30 110.9(4) . . ?
N8 N14 C32 106.5(4) . . ?
C30 N14 C32 110.2(4) . . ?
O7 B O6 112.1(4) . . ?
O7 B O5 110.7(4) . . ?
O6 B O5 109.6(4) . . ?
O7 B C15 110.8(4) . . ?
O6 B C15 107.1(4) . . ?
O5 B C15 106.4(4) . . ?
N1 C1 C6 113.1(5) . . ?
N1 C1 C2 125.1(6) . . ?
C6 C1 C2 121.8(5) . . ?
C1 C2 C3 112.4(6) . . ?
C4 C3 C2 112.7(6) . . ?
C3 C4 C5 115.1(6) . . ?
C6 C5 C4 110.4(6) . . ?
N2 C6 C1 112.6(5) . . ?
N2 C6 C5 125.9(6) . . ?
C1 C6 C5 121.5(5) . . ?
N3 C7 C12 112.1(5) . . ?
N3 C7 C8 125.1(5) . . ?
C12 C7 C8 122.7(5) . . ?
C7 C8 C9 113.5(6) . . ?
C10 C9 C8 113.5(6) . . ?
C9 C10 C11 114.6(7) . . ?
C12 C11 C10 110.3(6) . . ?
N4 C12 C7 113.7(5) . . ?
N4 C12 C11 125.4(5) . . ?
C7 C12 C11 120.8(5) . . ?
N5 C13 C14 122.8(5) . . ?
C13 C14 C15 120.0(6) . . ?
C16 C15 C14 115.2(5) . . ?
C16 C15 B 120.0(5) . . ?
C14 C15 B 124.7(5) . . ?
C15 C16 C17 122.1(5) . . ?
N5 C17 C16 122.1(6) . . ?
N6 C18 C19 113.4(5) . . ?
N6 C18 C20 125.7(5) . . ?
C19 C18 C20 120.9(5) . . ?
N7 C19 C18 110.5(5) . . ?
N7 C19 C21 124.0(5) . . ?
C18 C19 C21 125.5(5) . . ?
N8 C22 C23 112.2(5) . . ?
N8 C22 C24 125.1(5) . . ?
C23 C22 C24 122.6(5) . . ?
N9 C23 C22 110.9(5) . . ?
N9 C23 C25 124.2(5) . . ?
C22 C23 C25 124.8(5) . . ?
N10 C26 C27 110.9(5) . . ?
N10 C26 C28 125.9(5) . . ?
C27 C26 C28 123.2(5) . . ?
N11 C27 C26 112.2(5) . . ?
N11 C27 C29 124.4(5) . . ?
C26 C27 C29 123.4(5) . . ?
N14 C30 N12 115.6(5) . . ?
N13 C31 N12 114.8(5) . . ?
N13 C32 N14 113.4(4) . . ?
O101 C100 O101 86.4(30) . 2_756 ?
O101 C100 C101 69.2(27) . . ?
O101 C100 C101 128.4(27) 2_756 . ?
O101 C100 C100 51.5(22) . 2_756 ?
O101 C100 C100 34.9(15) 2_756 2_756 ?
C101 C100 C100 106.5(27) . 2_756 ?
O101 C100 O100 57.8(22) . . ?
O101 C100 O100 116.4(23) 2_756 . ?
C101 C100 O100 88.6(21) . . ?
C100 C100 O100 92.4(21) 2_756 . ?
O101 C101 C100 40.0(16) . . ?
O101 O100 C100 34.3(12) . . ?
C100 O101 C100 93.6(30) . 2_756 ?
C100 O101 C101 70.8(28) . . ?
C100 O101 C101 132.1(28) 2_756 . ?
C100 O101 O100 87.9(27) . . ?
C100 O101 O100 124.5(24) 2_756 . ?
C101 O101 O100 100.6(24) . . ?
C100 O101 O101 56.2(23) . 2_756 ?
C100 O101 O101 37.4(15) 2_756 2_756 ?
C101 O101 O101 110.9(31) . 2_756 ?
O100 O101 O101 116.7(29) . 2_756 ?

loop_
_geom_bond_atom_site_label_1
_geom_bond_atom_site_label_2
_geom_bond_distance
_geom_bond_site_symmetry_2
_geom_bond_publ_flag
Br Co 2.4200(9) . ?
Co N2 1.912(5) . ?
Co N3 1.913(5) . ?
Co N1 1.926(4) . ?
Co N4 1.926(4) . ?
Co N5 2.023(4) . ?
Fe N7 1.921(4) . ?
Fe N9 1.922(5) . ?
Fe N10 1.944(5) . ?
Fe N11 1.946(4) . ?
Fe N8 1.957(4) . ?
Fe N6 1.975(4) . ?
P1 F1 1.550(7) 2_675 ?
P1 F1 1.550(7) . ?
P1 F2 1.579(6) . ?
P1 F2 1.579(6) 2_675 ?
P1 F3 1.593(5) 2_675 ?
P1 F3 1.593(5) . ?
P2 F5 1.592(6) 2_745 ?
P2 F5 1.592(6) . ?
P2 F4 1.611(5) . ?
P2 F4 1.611(5) 2_745 ?
P2 F6 1.612(6) . ?
P2 F6 1.612(6) 2_745 ?
O1 N1 1.351(6) . ?
O2 N2 1.365(6) . ?
O3 N3 1.370(6) . ?
O4 N4 1.357(6) . ?
O5 N7 1.392(5) . ?
O5 B 1.526(7) . ?
O6 N9 1.395(5) . ?
O6 B 1.506(7) . ?
O7 N11 1.394(5) . ?
O7 B 1.487(8) . ?
N1 C1 1.302(7) . ?
N2 C6 1.326(7) . ?
N3 C7 1.324(7) . ?
N4 C12 1.295(7) . ?
N5 C17 1.330(7) . ?
N5 C13 1.354(7) . ?
N6 C18 1.314(7) . ?
N6 N13 1.441(6) . ?
N7 C19 1.332(7) . ?
N8 C22 1.325(7) . ?
N8 N14 1.453(6) . ?
N9 C23 1.312(6) . ?
N10 C26 1.345(7) . ?
N10 N12 1.450(6) . ?
N11 C27 1.324(7) . ?
N12 C30 1.483(7) . ?
N12 C31 1.491(8) . ?
N13 C32 1.474(7) . ?
N13 C31 1.488(9) . ?
N14 C30 1.471(8) . ?
N14 C32 1.506(7) . ?
B C15 1.621(8) . ?
C1 C6 1.492(9) . ?
C1 C2 1.512(8) . ?
C2 C3 1.516(10) . ?
C3 C4 1.456(12) . ?
C4 C5 1.575(11) . ?
C5 C6 1.505(8) . ?
C7 C12 1.493(8) . ?
C7 C8 1.497(8) . ?
C8 C9 1.523(9) . ?
C9 C10 1.491(11) . ?
C10 C11 1.558(11) . ?
C11 C12 1.511(7) . ?
C13 C14 1.403(8) . ?
C14 C15 1.413(7) . ?
C15 C16 1.390(8) . ?
C16 C17 1.397(8) . ?
C18 C19 1.455(7) . ?
C18 C20 1.511(7) . ?
C19 C21 1.509(8) . ?
C22 C23 1.455(8) . ?
C22 C24 1.512(7) . ?
C23 C25 1.516(8) . ?
C26 C27 1.463(8) . ?
C26 C28 1.485(9) . ?
C27 C29 1.525(7) . ?
C100 O101 0.91(3) . ?
C100 O101 1.24(3) 2_756 ?
C100 C101 1.33(4) . ?
C100 C100 1.58(5) 2_756 ?
C100 O100 1.61(3) . ?
C101 O101 1.32(4) . ?
O100 O101 1.36(3) . ?
O101 C100 1.24(3) 2_756 ?
O101 O101 1.49(5) 2_756 ?
